data_2014769
loop_
_publ_author_name
'\"Ozbey, S\"uheyla'
'Kaynak, F. Bet\"ul'
'Ertas, Erdal'
'Ozturk, Turan'

_publ_section_title
;
 3,4-Bis[(4-methoxybenzoyl)methylsulfanyl]thiophene
;
_journal_issue 6
_journal_name_full 'Acta Crystallographica Section C'
_journal_page_first o393
_journal_page_last o395
_journal_paper_doi 10.1107/S0108270105005251
_journal_volume 61
_journal_year 2005
_chemical_formula_iupac 'C22 H20 O4 S3'
_chemical_formula_moiety 'C22 H20 O4 S3'
_chemical_formula_sum 'C22 H20 O4 S3'
_chemical_formula_weight 444.56
_chemical_name_systematic
;
3,4-Bis[(4-methoxybenzoyl)methylsulfanyl]thiophene
;
_space_group_IT_number 14
_symmetry_cell_setting monoclinic
_symmetry_space_group_name_Hall '-P 2yn'
_symmetry_space_group_name_H-M 'P 1 21/n 1'
_audit_creation_method 'WinGX routine CIF_UPDATE'
_cell_angle_alpha 90
_cell_angle_beta 101.390(7)
_cell_angle_gamma 90
_cell_formula_units_Z 4
_cell_length_a 10.4682(12)
_cell_length_b 10.9027(12)
_cell_length_c 18.4929(12)
_cell_measurement_reflns_used 25
_cell_measurement_temperature 293(2)
_cell_measurement_theta_max 18.08
_cell_measurement_theta_min 9.69
_cell_volume 2069.1(4)
_computing_cell_refinement 'CAD-4 EXPRESS'
_computing_data_collection 'CAD-4 EXPRESS (Enraf-Nonius, 1994)'
_computing_data_reduction 'XCAD4 (Harms & Wocadlo, 1995)'
_computing_molecular_graphics 'ORTEP-3 for Windows (Farrugia, 1997) and PLATON (Spek, 1990)'
_computing_publication_material 'WinGX (Farrugia, 1999)'
_computing_structure_refinement 'SHELXL97 (Sheldrick, 1997)'
_computing_structure_solution 'SHELXS97 (Sheldrick, 1997)'
_diffrn_measured_fraction_theta_full 0.998
_diffrn_measured_fraction_theta_max 0.998
_diffrn_measurement_device '\k-geometry diffractometer'
_diffrn_measurement_device_type 'Enraf-Nonius CAD-4'
_diffrn_measurement_method 'non-profiled \w'
_diffrn_radiation_type MoK\a
_diffrn_radiation_wavelength 0.71073
_diffrn_reflns_av_R_equivalents 0.0256
_diffrn_reflns_limit_h_max 13
_diffrn_reflns_limit_h_min 0
_diffrn_reflns_limit_k_max 13
_diffrn_reflns_limit_k_min 0
_diffrn_reflns_limit_l_max 22
_diffrn_reflns_limit_l_min -23
_diffrn_reflns_number 4417
_diffrn_reflns_theta_full 26.29
_diffrn_reflns_theta_max 26.29
_diffrn_reflns_theta_min 2.47
_diffrn_standards_decay_% 8
_diffrn_standards_interval_time 120
_diffrn_standards_number 3
_exptl_absorpt_coefficient_mu 0.385
_exptl_absorpt_correction_T_max 0.8368
_exptl_absorpt_correction_T_min 0.8019
_exptl_absorpt_correction_type '\y scan'
_exptl_absorpt_process_details '(North <i>et al.</i>, 1968)'
_exptl_crystal_colour yellow
_exptl_crystal_density_diffrn 1.427
_exptl_crystal_density_meas ?
_exptl_crystal_density_method 'not measured'
_exptl_crystal_description prism
_exptl_crystal_F_000 928
_exptl_crystal_size_max 0.6
_exptl_crystal_size_mid 0.6
_exptl_crystal_size_min 0.48
_refine_diff_density_max 0.18
_refine_diff_density_min -0.263
_refine_ls_extinction_method none
_refine_ls_goodness_of_fit_ref 1.052
_refine_ls_hydrogen_treatment constr
_refine_ls_matrix_type full
_refine_ls_number_parameters 270
_refine_ls_number_reflns 4191
_refine_ls_number_restraints 0
_refine_ls_restrained_S_all 1.052
_refine_ls_R_factor_gt 0.0356
_refine_ls_shift/su_max 0.001
_refine_ls_structure_factor_coef Fsqd
_refine_ls_weighting_details 'calc w = 1/[\s^2^(Fo^2^)+(0.0507P)^2^+0.5012P] where P=(Fo^2^+2Fc^2^)/3'
_refine_ls_weighting_scheme calc
_refine_ls_wR_factor_ref 0.0998
_reflns_number_gt 3279
_reflns_number_total 4191
_reflns_threshold_expression I>2\s(I)
_cod_data_source_file av1231.cif
_cod_data_source_block III
_cod_depositor_comments
;
The following automatic conversions were performed:

'_exptl_crystal_density_meas' value 'not measured' was changed to '?'
- the value is perceived as not measured.

Automatic conversion script
Id: cif_fix_values 3008 2015-01-20 13:52:24Z robertas 
;
_cod_original_sg_symbol_H-M 'P 21/n'
_cod_database_code 2014769
_cod_database_fobs_code 2014769

loop_
_symmetry_equiv_pos_as_xyz
'x, y, z'
'-x+1/2, y+1/2, -z+1/2'
'-x, -y, -z'
'x-1/2, -y-1/2, z-1/2'

loop_
_atom_site_label
_atom_site_fract_x
_atom_site_fract_y
_atom_site_fract_z
_atom_site_U_iso_or_equiv
_atom_site_adp_type
_atom_site_calc_flag
_atom_site_refinement_flags
_atom_site_occupancy
_atom_site_disorder_assembly
_atom_site_disorder_group
_atom_site_type_symbol
C1 0.62116(18) -0.11830(19) -0.02545(11) 0.0472(5) Uani d . 1 . . C
H1 0.5435 -0.1378 -0.0574 0.057 Uiso calc R 1 . . H
C1' 0.81939(19) -0.10864(19) 0.06986(11) 0.0472(5) Uani d . 1 . . C
H1' 0.8894 -0.1212 0.1087 0.057 Uiso calc R 1 . . H
C2 0.68510(17) -0.01027(17) -0.02715(10) 0.0393(4) Uani d . 1 . . C
C2' 0.80141(17) -0.00459(17) 0.02923(10) 0.0386(4) Uani d . 1 . . C
C3' 1.02794(17) 0.08251(17) 0.11217(10) 0.0413(4) Uani d . 1 . . C
H3'A 0.9901 0.067 0.1551 0.05 Uiso calc R 1 . . H
H3'B 1.07 0.0078 0.1005 0.05 Uiso calc R 1 . . H
C3 0.50187(17) 0.05237(17) -0.14744(10) 0.0415(4) Uani d . 1 . . C
H3A 0.521 -0.0262 -0.1675 0.05 Uiso calc R 1 . . H
H3B 0.4345 0.0401 -0.1189 0.05 Uiso calc R 1 . . H
C4' 1.12737(18) 0.18475(17) 0.12864(10) 0.0410(4) Uani d . 1 . . C
C4 0.45493(18) 0.14131(17) -0.20929(10) 0.0411(4) Uani d . 1 . . C
C5' 1.24001(17) 0.16556(17) 0.19009(10) 0.0384(4) Uani d . 1 . . C
C5 0.33199(18) 0.11468(17) -0.26222(10) 0.0405(4) Uani d . 1 . . C
C6' 1.24802(18) 0.06766(18) 0.23869(10) 0.0424(4) Uani d . 1 . . C
H6' 1.1824 0.0089 0.2313 0.051 Uiso calc R 1 . . H
C6 0.25499(19) 0.01326(18) -0.25711(11) 0.0474(5) Uani d . 1 . . C
H6 0.2801 -0.0418 -0.2185 0.057 Uiso calc R 1 . . H
C7 0.14117(19) -0.00821(18) -0.30825(11) 0.0473(5) Uani d . 1 . . C
H7 0.0904 -0.0767 -0.3039 0.057 Uiso calc R 1 . . H
C7' 1.35104(18) 0.05527(18) 0.29776(10) 0.0436(4) Uani d . 1 . . C
H7' 1.3538 -0.0102 0.3303 0.052 Uiso calc R 1 . . H
C8 0.10404(18) 0.07341(19) -0.36584(10) 0.0433(4) Uani d . 1 . . C
C8' 1.45044(18) 0.14174(17) 0.30797(10) 0.0412(4) Uani d . 1 . . C
C9' 1.44698(19) 0.23751(18) 0.25786(11) 0.0458(5) Uani d . 1 . . C
H9' 1.5153 0.2934 0.2634 0.055 Uiso calc R 1 . . H
C10' 1.34270(19) 0.24943(17) 0.20021(10) 0.0425(4) Uani d . 1 . . C
H10' 1.3405 0.3144 0.1674 0.051 Uiso calc R 1 . . H
C10 0.29290(19) 0.19500(19) -0.32089(11) 0.0475(5) Uani d . 1 . . C
H10 0.3434 0.2637 -0.3254 0.057 Uiso calc R 1 . . H
C11' 1.5535(2) 0.0554(2) 0.42306(12) 0.0679(7) Uani d . 1 . . C
H11'A 1.633 0.0627 0.459 0.102 Uiso calc R 1 . . H
H11'B 1.5453 -0.0268 0.4041 0.102 Uiso calc R 1 . . H
H11'C 1.4809 0.0738 0.4458 0.102 Uiso calc R 1 . . H
C11 -0.0839(2) -0.0439(2) -0.41892(13) 0.0631(6) Uani d . 1 . . C
H11C -0.158 -0.0392 -0.4588 0.095 Uiso calc R 1 . . H
H11B -0.113 -0.0496 -0.3729 0.095 Uiso calc R 1 . . H
H11A -0.0332 -0.1151 -0.4251 0.095 Uiso calc R 1 . . H
C9 0.1813(2) 0.1746(2) -0.37212(11) 0.0504(5) Uani d . 1 . . C
H9 0.1572 0.2289 -0.4112 0.061 Uiso calc R 1 . . H
O1' 1.11355(15) 0.27892(13) 0.09311(8) 0.0564(4) Uani d . 1 . . O
O1 0.51783(14) 0.23349(13) -0.21523(8) 0.0559(4) Uani d . 1 . . O
O2 -0.00581(13) 0.06345(14) -0.41881(8) 0.0553(4) Uani d . 1 . . O
O2' 1.55554(14) 0.13925(13) 0.36415(7) 0.0539(4) Uani d . 1 . . O
S1 0.69923(5) -0.21429(5) 0.04195(3) 0.05294(16) Uani d . 1 . . S
S2' 0.90191(5) 0.12607(4) 0.03525(3) 0.04417(14) Uani d . 1 . . S
S2 0.64629(5) 0.11260(5) -0.08911(3) 0.04645(15) Uani d . 1 . . S

loop_
_atom_site_aniso_label
_atom_site_aniso_U_11
_atom_site_aniso_U_22
_atom_site_aniso_U_33
_atom_site_aniso_U_12
_atom_site_aniso_U_13
_atom_site_aniso_U_23
C1 0.0338(10) 0.0548(12) 0.0488(11) 0.0020(9) -0.0019(8) 0.0034(9)
C1' 0.0390(10) 0.0532(12) 0.0446(10) 0.0046(9) -0.0030(8) 0.0031(9)
C2 0.0317(9) 0.0433(10) 0.0402(9) 0.0074(8) 0.0010(7) -0.0006(8)
C2' 0.0311(9) 0.0462(10) 0.0362(9) 0.0079(8) 0.0011(7) -0.0033(8)
C3' 0.0355(9) 0.0439(10) 0.0402(10) 0.0066(8) -0.0032(8) -0.0035(8)
C3 0.0352(9) 0.0429(10) 0.0421(10) 0.0042(8) -0.0029(8) -0.0021(8)
C4' 0.0408(10) 0.0408(10) 0.0388(10) 0.0059(8) 0.0015(8) -0.0037(8)
C4 0.0354(10) 0.0417(10) 0.0432(10) 0.0038(8) -0.0001(8) -0.0011(8)
C5' 0.0364(9) 0.0382(9) 0.0382(9) 0.0009(8) 0.0019(7) -0.0032(8)
C5 0.0367(9) 0.0417(10) 0.0402(10) 0.0033(8) 0.0004(8) 0.0014(8)
C6' 0.0350(9) 0.0434(10) 0.0460(11) -0.0071(8) 0.0009(8) 0.0025(8)
C6 0.0489(11) 0.0440(11) 0.0434(10) -0.0012(9) -0.0058(8) 0.0084(8)
C7 0.0441(11) 0.0451(11) 0.0477(11) -0.0054(9) -0.0030(9) 0.0014(9)
C7' 0.0404(10) 0.0437(10) 0.0432(10) -0.0052(8) -0.0004(8) 0.0057(8)
C8 0.0353(9) 0.0525(11) 0.0381(10) 0.0055(8) -0.0022(8) -0.0035(8)
C8' 0.0391(10) 0.0442(10) 0.0370(9) -0.0028(8) -0.0007(8) -0.0045(8)
C9' 0.0463(11) 0.0429(10) 0.0444(10) -0.0133(9) -0.0001(8) -0.0019(8)
C10' 0.0494(11) 0.0358(9) 0.0396(10) -0.0035(8) 0.0023(8) 0.0010(8)
C10 0.0430(11) 0.0473(11) 0.0488(11) -0.0024(9) 0.0004(9) 0.0074(9)
C11' 0.0706(15) 0.0718(15) 0.0484(12) -0.0162(12) -0.0197(11) 0.0138(11)
C11 0.0432(12) 0.0805(16) 0.0590(13) -0.0087(11) -0.0057(10) -0.0072(12)
C9 0.0472(11) 0.0540(12) 0.0453(11) 0.0031(9) -0.0026(9) 0.0129(9)
O1' 0.0605(9) 0.0450(8) 0.0553(9) 0.0030(7) -0.0092(7) 0.0067(7)
O1 0.0468(8) 0.0508(8) 0.0634(9) -0.0075(7) -0.0057(7) 0.0077(7)
O2 0.0427(8) 0.0661(9) 0.0489(8) -0.0009(7) -0.0110(6) 0.0022(7)
O2' 0.0500(8) 0.0587(9) 0.0439(8) -0.0151(7) -0.0129(6) 0.0048(6)
S1 0.0443(3) 0.0519(3) 0.0593(3) 0.0009(2) 0.0022(2) 0.0108(2)
S2' 0.0399(3) 0.0430(3) 0.0429(3) 0.0044(2) -0.0082(2) -0.0024(2)
S2 0.0374(3) 0.0450(3) 0.0493(3) 0.0016(2) -0.0099(2) 0.0033(2)

loop_
_atom_type_symbol
_atom_type_description
_atom_type_scat_dispersion_real
_atom_type_scat_dispersion_imag
_atom_type_scat_source
C C 0.0033 0.0016 'International Tables Vol C Tables 4.2.6.8 and 6.1.1.4'
H H 0 0 'International Tables Vol C Tables 4.2.6.8 and 6.1.1.4'
O O 0.0106 0.006 'International Tables Vol C Tables 4.2.6.8 and 6.1.1.4'
S S 0.1246 0.1234 'International Tables Vol C Tables 4.2.6.8 and 6.1.1.4'

loop_
_geom_angle_atom_site_label_1
_geom_angle_atom_site_label_2
_geom_angle_atom_site_label_3
_geom_angle
_geom_angle_publ_flag
C2 C1 S1 112.43(14) yes
C2 C1 H1 123.8 ?
S1 C1 H1 123.8 ?
C2' C1' S1 112.59(14) yes
C2' C1' H1' 123.7 ?
S1 C1' H1' 123.7 ?
C1 C2 C2' 111.76(17) ?
C1 C2 S2 128.65(14) yes
C2' C2 S2 119.54(14) ?
C1' C2' C2 111.79(17) ?
C1' C2' S2' 128.84(14) yes
C2 C2' S2' 119.33(14) ?
C4' C3' S2' 109.37(13) yes
C4' C3' H3'A 109.8 ?
S2' C3' H3'A 109.8 ?
C4' C3' H3'B 109.8 ?
S2' C3' H3'B 109.8 ?
H3'A C3' H3'B 108.2 ?
C4 C3 S2 109.26(13) yes
C4 C3 H3A 109.8 ?
S2 C3 H3A 109.8 ?
C4 C3 H3B 109.8 ?
S2 C3 H3B 109.8 ?
H3A C3 H3B 108.3 ?
O1' C4' C5' 121.80(17) ?
O1' C4' C3' 120.71(16) ?
C5' C4' C3' 117.48(16) ?
O1 C4 C5 121.05(17) ?
O1 C4 C3 119.90(17) ?
C5 C4 C3 119.04(16) ?
C6' C5' C10' 118.09(16) ?
C6' C5' C4' 122.86(17) ?
C10' C5' C4' 119.05(17) yes
C6 C5 C10 118.10(17) ?
C6 C5 C4 123.57(17) ?
C10 C5 C4 118.32(17) yes
C7' C6' C5' 121.69(17) ?
C7' C6' H6' 119.2 ?
C5' C6' H6' 119.2 ?
C5 C6 C7 121.49(18) ?
C5 C6 H6 119.3 ?
C7 C6 H6 119.3 ?
C8 C7 C6 119.29(18) ?
C8 C7 H7 120.4 ?
C6 C7 H7 120.4 ?
C6' C7' C8' 119.19(17) ?
C6' C7' H7' 120.4 ?
C8' C7' H7' 120.4 ?
O2 C8 C7 124.91(18) ?
O2 C8 C9 115.31(17) yes
C7 C8 C9 119.78(17) ?
O2' C8' C7' 124.27(17) ?
O2' C8' C9' 115.82(16) yes
C7' C8' C9' 119.90(17) ?
C10' C9' C8' 120.01(17) ?
C10' C9' H9' 120 ?
C8' C9' H9' 120 ?
C9' C10' C5' 121.02(17) ?
C9' C10' H10' 119.5 ?
C5' C10' H10' 119.5 ?
C9 C10 C5 121.12(19) ?
C9 C10 H10 119.4 ?
C5 C10 H10 119.4 ?
O2' C11' H11'A 109.5 ?
O2' C11' H11'B 109.5 ?
H11'A C11' H11'B 109.5 ?
O2' C11' H11'C 109.5 ?
H11'A C11' H11'C 109.5 ?
H11'B C11' H11'C 109.5 ?
O2 C11 H11C 109.5 ?
O2 C11 H11B 109.5 ?
H11C C11 H11B 109.5 ?
O2 C11 H11A 109.5 ?
H11C C11 H11A 109.5 ?
H11B C11 H11A 109.5 ?
C10 C9 C8 120.21(18) ?
C10 C9 H9 119.9 ?
C8 C9 H9 119.9 ?
C8 O2 C11 117.97(16) yes
C8' O2' C11' 117.77(16) yes
C1 S1 C1' 91.43(10) yes
C2' S2' C3' 99.89(9) yes
C2 S2 C3 99.87(9) yes

loop_
_geom_bond_atom_site_label_1
_geom_bond_atom_site_label_2
_geom_bond_site_symmetry_2
_geom_bond_distance
_geom_bond_publ_flag
C1 C2 . 1.358(3) yes
C1 S1 . 1.707(2) yes
C1 H1 . 0.93 ?
C1' C2' . 1.353(3) yes
C1' S1 . 1.708(2) yes
C1' H1' . 0.93 ?
C2 C2' . 1.439(2) yes
C2 S2 . 1.7575(19) yes
C2' S2' . 1.761(2) yes
C3' C4' . 1.514(3) yes
C3' S2' . 1.8024(17) yes
C3' H3'A . 0.97 ?
C3' H3'B . 0.97 ?
C3 C4 . 1.506(3) yes
C3 S2 . 1.7989(18) yes
C3 H3A . 0.97 ?
C3 H3B . 0.97 ?
C4' O1' . 1.212(2) yes
C4' C5' . 1.482(2) yes
C4 O1 . 1.218(2) yes
C4 C5 . 1.484(2) yes
C5' C6' . 1.387(3) ?
C5' C10' . 1.395(3) ?
C5 C6 . 1.382(3) ?
C5 C10 . 1.391(3) ?
C6' C7' . 1.382(2) ?
C6' H6' . 0.93 ?
C6 C7 . 1.387(3) ?
C6 H6 . 0.93 ?
C7 C8 . 1.383(3) ?
C7 H7 . 0.93 ?
C7' C8' . 1.389(3) ?
C7' H7' . 0.93 ?
C8 O2 . 1.360(2) yes
C8 C9 . 1.386(3) ?
C8' O2' . 1.356(2) yes
C8' C9' . 1.392(3) ?
C9' C10' . 1.373(3) ?
C9' H9' . 0.93 ?
C10' H10' . 0.93 ?
C10 C9 . 1.369(3) ?
C10 H10 . 0.93 ?
C11' O2' . 1.426(3) yes
C11' H11'A . 0.96 ?
C11' H11'B . 0.96 ?
C11' H11'C . 0.96 ?
C11 O2 . 1.427(3) yes
C11 H11C . 0.96 ?
C11 H11B . 0.96 ?
C11 H11A . 0.96 ?
C9 H9 . 0.93 ?

loop_
_geom_hbond_atom_site_label_D
_geom_hbond_atom_site_label_H
_geom_hbond_atom_site_label_A
_geom_hbond_site_symmetry_A
_geom_hbond_distance_DH
_geom_hbond_distance_HA
_geom_hbond_distance_DA
_geom_hbond_angle_DHA
C10 H10 O1 . 0.93 2.47 2.778(2) 99
C10' H10' O1' . 0.93 2.53 2.811(2) 98
C7 H7 O1 2_544 0.93 2.42 3.343(2) 173

loop_
_geom_torsion_atom_site_label_1
_geom_torsion_atom_site_label_2
_geom_torsion_atom_site_label_3
_geom_torsion_atom_site_label_4
_geom_torsion
_geom_torsion_publ_flag
S1 C1 C2 C2' -0.8(2) ?
S1 C1 C2 S2 176.74(12) ?
S1 C1' C2' C2 0.0(2) ?
S1 C1' C2' S2' -177.40(11) ?
C1 C2 C2' C1' 0.5(2) ?
S2 C2 C2' C1' -177.28(14) ?
C1 C2 C2' S2' 178.19(14) ?
S2 C2 C2' S2' 0.4(2) ?
S2' C3' C4' O1' 1.4(2) yes
S2' C3' C4' C5' -179.45(13) ?
S2 C3 C4 O1 3.6(2) yes
S2 C3 C4 C5 -176.38(14) ?
O1' C4' C5' C6' 169.74(19) yes
C3' C4' C5' C6' -9.4(3) ?
O1' C4' C5' C10' -9.9(3) ?
C3' C4' C5' C10' 170.94(17) ?
O1 C4 C5 C6 -178.31(19) yes
C3 C4 C5 C6 1.7(3) ?
O1 C4 C5 C10 2.7(3) ?
C3 C4 C5 C10 -177.26(17) ?
C10' C5' C6' C7' 3.0(3) ?
C4' C5' C6' C7' -176.67(18) ?
C10 C5 C6 C7 -0.6(3) ?
C4 C5 C6 C7 -179.57(18) ?
C5 C6 C7 C8 0.2(3) ?
C5' C6' C7' C8' -1.3(3) ?
C6 C7 C8 O2 -179.13(19) ?
C6 C7 C8 C9 0.6(3) ?
C6' C7' C8' O2' 179.53(18) ?
C6' C7' C8' C9' -1.7(3) ?
O2' C8' C9' C10' -178.32(18) ?
C7' C8' C9' C10' 2.8(3) ?
C8' C9' C10' C5' -1.0(3) ?
C6' C5' C10' C9' -1.9(3) ?
C4' C5' C10' C9' 177.83(17) ?
C6 C5 C10 C9 0.1(3) ?
C4 C5 C10 C9 179.17(19) ?
C5 C10 C9 C8 0.7(3) ?
O2 C8 C9 C10 178.70(19) ?
C7 C8 C9 C10 -1.0(3) ?
C7 C8 O2 C11 -5.3(3) ?
C9 C8 O2 C11 174.98(19) ?
C7' C8' O2' C11' -11.0(3) ?
C9' C8' O2' C11' 170.12(19) ?
C2 C1 S1 C1' 0.68(17) ?
C2' C1' S1 C1 -0.39(17) ?
C1' C2' S2' C3' -2.3(2) yes
C2 C2' S2' C3' -179.54(14) yes
C4' C3' S2' C2' -179.19(13) yes
C1 C2 S2 C3 -0.3(2) yes
C2' C2 S2 C3 177.04(14) yes
C4 C3 S2 C2 -176.36(13) yes

loop_
_cod_related_entry_id
_cod_related_entry_database
_cod_related_entry_code
1 ChemSpider 9480323
